data_7220165
loop_
_publ_author_name
'Zeng, Guang'
'Xing, Shanghua'
'Han, Xu'
'Xin, Bingjing'
'Yang, Yulin'
'Wang, Xiuru'
'Li, Guanghua'
'Shi, Zhan'
'Feng, Shouhua'

_publ_section_title
;
 Reversible photoluminescence switching behavior and luminescence
 thermochromism of copper (&#x0406;) halide cluster coordination polymers
;
_journal_name_full 'RSC Adv.'
_journal_paper_doi 10.1039/C5RA05157F
_journal_year 2015
_chemical_formula_moiety 'C16 H32 Cu3 I4 N4, Cl O4'
_chemical_formula_sum 'C16 H32 Cl Cu3 I4 N4 O4'
_chemical_formula_weight 1078.13
_chemical_melting_point ?
_chemical_name_systematic
; 
 ? 
;
_space_group_IT_number 40
_symmetry_cell_setting orthorhombic
_symmetry_space_group_name_Hall 'A 2 -2a'
_symmetry_space_group_name_H-M 'A m a 2'
_atom_sites_solution_hydrogens geom
_atom_sites_solution_primary direct
_atom_sites_solution_secondary difmap
_audit_creation_method SHELXL-97
_audit_update_record
;
2014-12-03 deposited with the CCDC.
2015-04-29 downloaded from the CCDC.
;
_cell_angle_alpha 90.00
_cell_angle_beta 90.00
_cell_angle_gamma 90.00
_cell_formula_units_Z 4
_cell_length_a 28.800(6)
_cell_length_b 10.330(2)
_cell_length_c 9.2214(18)
_cell_measurement_reflns_used 3159
_cell_measurement_temperature 293(2)
_cell_measurement_theta_max 27.41
_cell_measurement_theta_min 3.04
_cell_volume 2743.4(9)
_computing_cell_refinement 'Bruker SMART'
_computing_data_collection 'Bruker SMART'
_computing_data_reduction 'Bruker SAINT'
_computing_molecular_graphics SHELXP-97
_computing_publication_material SHELXTL
_computing_structure_refinement 'SHELXL-97 (Sheldrick, 1997)'
_computing_structure_solution 'SHELXS-97 (Sheldrick, 1990)'
_diffrn_ambient_temperature 293(2)
_diffrn_detector_area_resol_mean 9.00cm
_diffrn_measured_fraction_theta_full 0.998
_diffrn_measured_fraction_theta_max 0.998
_diffrn_measurement_device_type 'CCD area detector'
_diffrn_measurement_method 'phi and omega scans'
_diffrn_radiation_monochromator graphite
_diffrn_radiation_source 'fine-focus sealed tube'
_diffrn_radiation_type MoK\a
_diffrn_radiation_wavelength 0.71073
_diffrn_reflns_av_R_equivalents 0.0260
_diffrn_reflns_av_sigmaI/netI 0.0220
_diffrn_reflns_limit_h_max 37
_diffrn_reflns_limit_h_min -37
_diffrn_reflns_limit_k_max 13
_diffrn_reflns_limit_k_min -12
_diffrn_reflns_limit_l_max 11
_diffrn_reflns_limit_l_min -11
_diffrn_reflns_number 13019
_diffrn_reflns_theta_full 27.41
_diffrn_reflns_theta_max 27.41
_diffrn_reflns_theta_min 3.04
_diffrn_standards_decay_% none
_diffrn_standards_interval_count none
_diffrn_standards_interval_time none
_diffrn_standards_number none
_exptl_absorpt_coefficient_mu 6.933
_exptl_absorpt_correction_T_max 0.2097
_exptl_absorpt_correction_T_min 0.1614
_exptl_absorpt_correction_type empirical
_exptl_absorpt_process_details SADABS
_exptl_crystal_colour colourless
_exptl_crystal_density_diffrn 2.610
_exptl_crystal_density_meas ?
_exptl_crystal_density_method 'not measured'
_exptl_crystal_description block
_exptl_crystal_F_000 2016
_exptl_crystal_size_max 0.28
_exptl_crystal_size_mid 0.26
_exptl_crystal_size_min 0.23
_refine_diff_density_max 2.302
_refine_diff_density_min -1.685
_refine_diff_density_rms 0.165
_refine_ls_abs_structure_details 'Flack H D (1983), Acta Cryst. A39, 876-881'
_refine_ls_abs_structure_Flack 0.00(2)
_refine_ls_extinction_method none
_refine_ls_goodness_of_fit_ref 1.063
_refine_ls_hydrogen_treatment constr
_refine_ls_matrix_type full
_refine_ls_number_parameters 142
_refine_ls_number_reflns 3159
_refine_ls_number_restraints 35
_refine_ls_restrained_S_all 1.096
_refine_ls_R_factor_all 0.0332
_refine_ls_R_factor_gt 0.0315
_refine_ls_shift/su_max 0.001
_refine_ls_shift/su_mean 0.000
_refine_ls_structure_factor_coef Fsqd
_refine_ls_weighting_details 'calc w=1/[\s^2^(Fo^2^)+(0.0474P)^2^+22.9915P] where P=(Fo^2^+2Fc^2^)/3'
_refine_ls_weighting_scheme calc
_refine_ls_wR_factor_gt 0.0874
_refine_ls_wR_factor_ref 0.0883
_reflns_number_gt 3009
_reflns_number_total 3159
_reflns_threshold_expression >2sigma(I)
_cod_data_source_file c5ra05157f2.cif
_cod_data_source_block sad
_cod_depositor_comments
;
The following automatic conversions were performed:

'_chemical_melting_point' value 'not measured' was changed to '?' -
the value is undefined or not given.

'_symmetry_cell_setting' value 'Orthorhombic' changed to
'orthorhombic' according to
/usr/data/users/saulius/crontab/automatic-downloads/rss-feeds/RSC/lib/dictionaries/cif_core.dic
dictionary named 'cif_core.dic' version 2.4.2 from 2011-04-26.

'_exptl_crystal_density_meas' value 'none' was changed to '?' - the
value is perceived as not measured.

Automatic conversion script
Id: cif_fix_values 3271 2015-04-21 07:52:19Z andrius 
;
_cod_original_cell_volume 2743.4(10)
_cod_original_sg_symbol_H-M Ama2
_cod_database_code 7220165

loop_
_symmetry_equiv_pos_as_xyz
'x, y, z'
'-x, -y, z'
'x+1/2, -y, z'
'-x+1/2, y, z'
'x, y+1/2, z+1/2'
'-x, -y+1/2, z+1/2'
'x+1/2, -y+1/2, z+1/2'
'-x+1/2, y+1/2, z+1/2'

loop_
_atom_site_label
_atom_site_type_symbol
_atom_site_fract_x
_atom_site_fract_y
_atom_site_fract_z
_atom_site_U_iso_or_equiv
_atom_site_adp_type
_atom_site_occupancy
_atom_site_symmetry_multiplicity
_atom_site_calc_flag
_atom_site_refinement_flags
I1 I 0.2500 0.52167(6) 0.64753(7) 0.02928(16) Uani 1 2 d S
I2 I 0.336993(18) 0.29390(4) 0.37902(5) 0.03318(13) Uani 1 1 d .
I3 I 0.2500 0.06559(6) 0.64276(6) 0.02488(14) Uani 1 2 d S
Cu1 Cu 0.2500 0.29504(15) 0.4892(2) 0.0461(4) Uani 1 2 d S
Cu2 Cu 0.29470(3) 0.51527(8) 0.39175(14) 0.0310(2) Uani 1 1 d .
N1 N 0.40129(18) 0.8592(5) 0.4106(7) 0.0256(12) Uani 1 1 d .
N2 N 0.34297(17) 0.6705(6) 0.4014(7) 0.0235(11) Uani 1 1 d .
C1 C 0.4334(3) 0.9728(8) 0.4197(10) 0.039(2) Uani 1 1 d .
H1A H 0.4297 1.0137 0.5137 0.046 Uiso 1 1 calc R
H1B H 0.4247 1.0355 0.3463 0.046 Uiso 1 1 calc R
C2 C 0.4849(2) 0.9371(8) 0.3988(16) 0.047(2) Uani 1 1 d .
H2A H 0.4889 0.8916 0.3076 0.057 Uiso 1 1 calc R
H2B H 0.4949 0.8803 0.4765 0.057 Uiso 1 1 calc R
C3 C 0.3993(4) 0.8014(9) 0.2610(10) 0.044(2) Uani 1 1 d .
H3A H 0.4303 0.7770 0.2300 0.053 Uiso 1 1 calc R
H3B H 0.3873 0.8647 0.1930 0.053 Uiso 1 1 calc R
C4 C 0.3678(3) 0.6819(9) 0.2628(9) 0.038(2) Uani 1 1 d .
H4A H 0.3455 0.6879 0.1843 0.046 Uiso 1 1 calc R
H4B H 0.3864 0.6048 0.2473 0.046 Uiso 1 1 calc R
C5 C 0.3526(3) 0.9052(8) 0.4552(13) 0.045(2) Uani 1 1 d .
H5A H 0.3432 0.9775 0.3949 0.054 Uiso 1 1 calc R
H5B H 0.3530 0.9338 0.5554 0.054 Uiso 1 1 calc R
C6 C 0.3182(3) 0.7927(7) 0.4372(11) 0.036(2) Uani 1 1 d .
H6A H 0.3008 0.7813 0.5264 0.043 Uiso 1 1 calc R
H6B H 0.2964 0.8130 0.3604 0.043 Uiso 1 1 calc R
C7 C 0.4143(3) 0.7565(8) 0.5156(9) 0.0320(17) Uani 1 1 d .
H7A H 0.4168 0.7936 0.6119 0.038 Uiso 1 1 calc R
H7B H 0.4444 0.7212 0.4896 0.038 Uiso 1 1 calc R
C8 C 0.3782(3) 0.6478(7) 0.5168(8) 0.0278(15) Uani 1 1 d .
H8A H 0.3935 0.5653 0.5006 0.033 Uiso 1 1 calc R
H8B H 0.3631 0.6447 0.6107 0.033 Uiso 1 1 calc R
Cl1 Cl 0.5000 0.5000 0.3355(5) 0.0640(9) Uani 1 2 d SDU
O1 O 0.5000 0.5000 0.4795(12) 0.0640(9) Uani 1 2 d SDU
O2 O 0.4682(5) 0.5746(16) 0.2538(18) 0.0640(9) Uani 0.50 1 d PDU
O3 O 0.5483(4) 0.5197(17) 0.2931(18) 0.0640(9) Uani 0.50 1 d PDU
O4 O 0.4969(5) 0.3695(13) 0.2773(18) 0.0640(9) Uani 0.50 1 d PDU

loop_
_atom_site_aniso_label
_atom_site_aniso_U_11
_atom_site_aniso_U_22
_atom_site_aniso_U_33
_atom_site_aniso_U_23
_atom_site_aniso_U_13
_atom_site_aniso_U_12
I1 0.0337(3) 0.0288(3) 0.0254(3) -0.0006(4) 0.000 0.000
I2 0.0410(3) 0.0273(2) 0.0313(3) 0.0009(3) 0.0052(2) 0.00511(19)
I3 0.0233(3) 0.0256(3) 0.0257(3) 0.0022(3) 0.000 0.000
Cu1 0.0407(8) 0.0352(8) 0.0624(11) 0.0080(7) 0.000 0.000
Cu2 0.0265(4) 0.0268(4) 0.0397(5) 0.0016(4) -0.0001(4) -0.0053(3)
N1 0.023(2) 0.018(3) 0.036(3) 0.000(2) -0.001(2) -0.003(2)
N2 0.023(2) 0.022(2) 0.025(3) 0.003(3) -0.001(2) -0.007(2)
C1 0.028(3) 0.031(4) 0.057(6) 0.001(4) -0.003(4) -0.013(3)
C2 0.023(3) 0.038(5) 0.081(7) -0.008(5) -0.003(5) -0.008(3)
C3 0.054(6) 0.041(5) 0.038(5) 0.013(4) -0.009(4) -0.018(4)
C4 0.042(5) 0.046(5) 0.026(4) -0.008(4) 0.004(3) -0.010(4)
C5 0.021(3) 0.026(4) 0.089(7) 0.001(4) 0.005(4) -0.004(3)
C6 0.018(3) 0.028(4) 0.063(6) 0.001(4) -0.010(3) -0.004(3)
C7 0.032(4) 0.029(4) 0.035(4) 0.008(3) -0.007(3) -0.007(3)
C8 0.029(4) 0.029(4) 0.026(3) 0.004(3) -0.002(3) -0.005(3)
Cl1 0.0473(14) 0.071(2) 0.074(2) 0.000 0.000 0.0392(15)
O1 0.0473(14) 0.071(2) 0.074(2) 0.000 0.000 0.0392(15)
O2 0.0473(14) 0.071(2) 0.074(2) 0.000 0.000 0.0392(15)
O3 0.0473(14) 0.071(2) 0.074(2) 0.000 0.000 0.0392(15)
O4 0.0473(14) 0.071(2) 0.074(2) 0.000 0.000 0.0392(15)

loop_
_atom_type_symbol
_atom_type_description
_atom_type_scat_dispersion_real
_atom_type_scat_dispersion_imag
_atom_type_scat_source
C C 0.0033 0.0016 'International Tables Vol C Tables 4.2.6.8 and 6.1.1.4'
H H 0.0000 0.0000 'International Tables Vol C Tables 4.2.6.8 and 6.1.1.4'
N N 0.0061 0.0033 'International Tables Vol C Tables 4.2.6.8 and 6.1.1.4'
O O 0.0106 0.0060 'International Tables Vol C Tables 4.2.6.8 and 6.1.1.4'
Cl Cl 0.1484 0.1585 'International Tables Vol C Tables 4.2.6.8 and 6.1.1.4'
Cu Cu 0.3201 1.2651 'International Tables Vol C Tables 4.2.6.8 and 6.1.1.4'
I I -0.4742 1.8119 'International Tables Vol C Tables 4.2.6.8 and 6.1.1.4'

loop_
_geom_angle_atom_site_label_1
_geom_angle_atom_site_label_2
_geom_angle_atom_site_label_3
_geom_angle
_geom_angle_site_symmetry_1
_geom_angle_site_symmetry_3
Cu2 I1 Cu2 57.23(4) 4 .
Cu2 I1 Cu1 60.97(4) 4 .
Cu2 I1 Cu1 60.97(4) . .
Cu2 I2 Cu1 62.87(4) . .
Cu2 I3 Cu2 57.34(4) 5_545 8_545
Cu2 I3 Cu1 127.24(4) 5_545 .
Cu2 I3 Cu1 127.24(4) 8_545 .
I2 Cu1 I2 135.84(8) 4 .
I2 Cu1 I1 101.69(4) 4 .
I2 Cu1 I1 101.69(4) . .
I2 Cu1 I3 100.89(4) 4 .
I2 Cu1 I3 100.89(4) . .
I1 Cu1 I3 117.20(7) . .
I2 Cu1 Cu2 108.24(6) 4 .
I2 Cu1 Cu2 56.62(3) . .
I1 Cu1 Cu2 58.24(4) . .
I3 Cu1 Cu2 150.84(4) . .
I2 Cu1 Cu2 56.62(3) 4 4
I2 Cu1 Cu2 108.24(6) . 4
I1 Cu1 Cu2 58.24(4) . 4
I3 Cu1 Cu2 150.84(4) . 4
Cu2 Cu1 Cu2 55.52(5) . 4
N2 Cu2 Cu2 130.87(16) . 4
N2 Cu2 I2 111.11(16) . .
Cu2 Cu2 I2 118.01(2) 4 .
N2 Cu2 I3 101.75(17) . 5_554
Cu2 Cu2 I3 61.33(2) 4 5_554
I2 Cu2 I3 110.94(4) . 5_554
N2 Cu2 I1 104.96(18) . .
Cu2 Cu2 I1 61.38(2) 4 .
I2 Cu2 I1 106.64(4) . .
I3 Cu2 I1 121.09(3) 5_554 .
N2 Cu2 Cu1 155.86(18) . .
Cu2 Cu2 Cu1 62.24(2) 4 .
I2 Cu2 Cu1 60.52(3) . .
I3 Cu2 Cu1 102.37(5) 5_554 .
I1 Cu2 Cu1 60.78(5) . .
C7 N1 C1 111.5(6) . .
C7 N1 C3 108.9(6) . .
C1 N1 C3 112.7(6) . .
C7 N1 C5 106.1(6) . .
C1 N1 C5 107.9(6) . .
C3 N1 C5 109.5(7) . .
C4 N2 C6 111.0(7) . .
C4 N2 C8 107.6(6) . .
C6 N2 C8 107.6(6) . .
C4 N2 Cu2 110.0(5) . .
C6 N2 Cu2 109.7(4) . .
C8 N2 Cu2 110.9(4) . .
N1 C1 C2 113.6(6) . .
N1 C1 H1A 108.8 . .
C2 C1 H1A 108.8 . .
N1 C1 H1B 108.8 . .
C2 C1 H1B 108.8 . .
H1A C1 H1B 107.7 . .
C1 C2 C2 109.6(8) . 2_675
C1 C2 H2A 109.7 . .
C2 C2 H2A 109.7 2_675 .
C1 C2 H2B 109.7 . .
C2 C2 H2B 109.7 2_675 .
H2A C2 H2B 108.2 . .
N1 C3 C4 109.4(7) . .
N1 C3 H3A 109.8 . .
C4 C3 H3A 109.8 . .
N1 C3 H3B 109.8 . .
C4 C3 H3B 109.8 . .
H3A C3 H3B 108.2 . .
N2 C4 C3 111.2(7) . .
N2 C4 H4A 109.4 . .
C3 C4 H4A 109.4 . .
N2 C4 H4B 109.4 . .
C3 C4 H4B 109.4 . .
H4A C4 H4B 108.0 . .
N1 C5 C6 109.0(6) . .
N1 C5 H5A 109.9 . .
C6 C5 H5A 109.9 . .
N1 C5 H5B 109.9 . .
C6 C5 H5B 109.9 . .
H5A C5 H5B 108.3 . .
N2 C6 C5 110.9(6) . .
N2 C6 H6A 109.5 . .
C5 C6 H6A 109.5 . .
N2 C6 H6B 109.5 . .
C5 C6 H6B 109.5 . .
H6A C6 H6B 108.0 . .
N1 C7 C8 110.9(6) . .
N1 C7 H7A 109.5 . .
C8 C7 H7A 109.5 . .
N1 C7 H7B 109.5 . .
C8 C7 H7B 109.5 . .
H7A C7 H7B 108.0 . .
N2 C8 C7 110.0(6) . .
N2 C8 H8A 109.7 . .
C7 C8 H8A 109.7 . .
N2 C8 H8B 109.7 . .
C7 C8 H8B 109.7 . .
H8A C8 H8B 108.2 . .
O1 Cl1 O2 122.2(7) . 2_665
O1 Cl1 O2 122.2(7) . .
O2 Cl1 O2 115.6(13) 2_665 .
O1 Cl1 O4 111.7(7) . .
O2 Cl1 O4 48.6(9) 2_665 .
O2 Cl1 O4 105.6(9) . .
O1 Cl1 O4 111.7(7) . 2_665
O2 Cl1 O4 105.6(9) 2_665 2_665
O2 Cl1 O4 48.6(9) . 2_665
O4 Cl1 O4 136.7(14) . 2_665
O1 Cl1 O3 105.5(7) . .
O2 Cl1 O3 46.9(9) 2_665 .
O2 Cl1 O3 113.5(9) . .
O4 Cl1 O3 95.2(9) . .
O4 Cl1 O3 73.3(8) 2_665 .
O1 Cl1 O3 105.5(7) . 2_665
O2 Cl1 O3 113.5(9) 2_665 2_665
O2 Cl1 O3 46.9(9) . 2_665
O4 Cl1 O3 73.3(8) . 2_665
O4 Cl1 O3 95.2(9) 2_665 2_665
O3 Cl1 O3 149.0(14) . 2_665
O3 O2 O4 135.6(15) 2_665 2_665
O3 O2 Cl1 68.7(9) 2_665 .
O4 O2 Cl1 67.5(9) 2_665 .
O2 O3 Cl1 64.5(10) 2_665 .
O2 O3 O4 102.9(12) 2_665 2_665
Cl1 O3 O4 53.2(6) . 2_665
O2 O4 Cl1 63.9(10) 2_665 .
O2 O4 O3 109.3(12) 2_665 2_665
Cl1 O4 O3 53.5(6) . 2_665

loop_
_geom_bond_atom_site_label_1
_geom_bond_atom_site_label_2
_geom_bond_distance
_geom_bond_site_symmetry_2
I1 Cu2 2.6879(13) 4
I1 Cu2 2.6879(13) .
I1 Cu1 2.7589(19) .
I2 Cu2 2.5935(11) .
I2 Cu1 2.7037(10) .
I3 Cu2 2.6832(14) 5_545
I3 Cu2 2.6832(14) 8_545
I3 Cu1 2.7609(18) .
Cu1 I2 2.7037(10) 4
Cu1 Cu2 2.7641(17) .
Cu1 Cu2 2.7641(17) 4
Cu2 N2 2.124(5) .
Cu2 Cu2 2.5747(17) 4
Cu2 I3 2.6832(13) 5_554
N1 C7 1.485(10) .
N1 C1 1.497(9) .
N1 C3 1.504(12) .
N1 C5 1.535(9) .
N2 C4 1.470(10) .
N2 C6 1.486(10) .
N2 C8 1.490(9) .
C1 C2 1.541(10) .
C1 H1A 0.9700 .
C1 H1B 0.9700 .
C2 C2 1.562(15) 2_675
C2 H2A 0.9700 .
C2 H2B 0.9700 .
C3 C4 1.533(11) .
C3 H3A 0.9700 .
C3 H3B 0.9700 .
C4 H4A 0.9700 .
C4 H4B 0.9700 .
C5 C6 1.536(10) .
C5 H5A 0.9700 .
C5 H5B 0.9700 .
C6 H6A 0.9700 .
C6 H6B 0.9700 .
C7 C8 1.530(11) .
C7 H7A 0.9700 .
C7 H7B 0.9700 .
C8 H8A 0.9700 .
C8 H8B 0.9700 .
Cl1 O1 1.328(11) .
Cl1 O2 1.414(12) 2_665
Cl1 O2 1.414(12) .
Cl1 O4 1.454(13) .
Cl1 O4 1.454(13) 2_665
Cl1 O3 1.459(12) .
Cl1 O3 1.459(12) 2_665
O2 O3 1.14(2) 2_665
O2 O4 1.18(2) 2_665
O3 O2 1.14(2) 2_665
O3 O4 1.739(17) 2_665
O4 O2 1.18(2) 2_665
O4 O3 1.739(17) 2_665
